data_1569928
loop_
_publ_author_name
'Kalkuhl, Till L.'
'Qin, Lei'
'Zhao, Lili'
'Frenking, Gernot'
'Hadlington, Terrance J.'

_publ_section_title
;
 On the &#x3c3;-complex character of bis(gallyl)/digallane transition
 metal species.
;
_journal_issue 40
_journal_name_full 'Chemical science'
_journal_page_first 11088
_journal_page_last 11095
_journal_paper_doi 10.1039/d3sc03772j
_journal_volume 14
_journal_year 2023
_chemical_formula_moiety 'C70 H98 Ga2 N2 Ni2 P2 Si2'
_chemical_formula_sum 'C70 H98 Ga2 N2 Ni2 P2 Si2'
_chemical_formula_weight 1342.48
_space_group_crystal_system monoclinic
_space_group_IT_number 15
_space_group_name_Hall '-C 2yc'
_space_group_name_H-M_alt 'C 1 2/c 1'
_atom_sites_solution_hydrogens geom
_audit_creation_method SHELXL-2018/3
_audit_update_record
;
2023-05-30 deposited with the CCDC.	2023-09-22 downloaded from the CCDC.
;
_cell_angle_alpha 90
_cell_angle_beta 106.50(3)
_cell_angle_gamma 90
_cell_formula_units_Z 8
_cell_length_a 25.060(5)
_cell_length_b 15.840(3)
_cell_length_c 39.860(8)
_cell_measurement_reflns_used 2000
_cell_measurement_temperature 150(2)
_cell_measurement_theta_max 32.50
_cell_measurement_theta_min 1.92
_cell_volume 15171(6)
_computing_cell_refinement 'STOE X-AREA 1.76'
_computing_data_collection 'STOE X-AREA 1.76'
_computing_data_reduction 'STOE X-AREA 1.76'
_computing_structure_refinement 'SHELXL-2018/3 (Sheldrick, 2018)'
_diffrn_ambient_temperature 150(2)
_diffrn_detector Pilatus300K
_diffrn_detector_area_resol_mean 5.81
_diffrn_measured_fraction_theta_full 0.995
_diffrn_measured_fraction_theta_max 0.995
_diffrn_measurement_device_type 'STOE StadiVari'
_diffrn_measurement_method '\w scans'
_diffrn_radiation_collimation '0.6 mm diameter'
_diffrn_radiation_monochromator 'Graded multilayer mirror'
_diffrn_radiation_type 'Mo K\a'
_diffrn_radiation_wavelength 0.71073
_diffrn_reflns_av_R_equivalents 0.0299
_diffrn_reflns_av_unetI/netI 0.0409
_diffrn_reflns_Laue_measured_fraction_full 0.995
_diffrn_reflns_Laue_measured_fraction_max 0.995
_diffrn_reflns_limit_h_max 30
_diffrn_reflns_limit_h_min -30
_diffrn_reflns_limit_k_max 19
_diffrn_reflns_limit_k_min -19
_diffrn_reflns_limit_l_max 49
_diffrn_reflns_limit_l_min -49
_diffrn_reflns_number 53768
_diffrn_reflns_point_group_measured_fraction_full 0.995
_diffrn_reflns_point_group_measured_fraction_max 0.995
_diffrn_reflns_theta_full 25.242
_diffrn_reflns_theta_max 25.999
_diffrn_reflns_theta_min 2.316
_diffrn_source 'Genix 3D HF Mo'
_diffrn_source_current 1.000
_diffrn_source_power 0.050
_diffrn_source_voltage 50
_exptl_absorpt_coefficient_mu 1.302
_exptl_absorpt_correction_T_max 1.000
_exptl_absorpt_correction_T_min 0.761
_exptl_absorpt_correction_type empirical
_exptl_absorpt_process_details 'STOE X-AREA 1.76'
_exptl_crystal_colour red
_exptl_crystal_density_diffrn 1.176
_exptl_crystal_description block
_exptl_crystal_F_000 5664
_exptl_crystal_size_max 0.21
_exptl_crystal_size_mid 0.19
_exptl_crystal_size_min 0.18
_platon_squeeze_details
;
The unit cell contains 16 tetrahydrofuran molecules (i.e. 2 per asymmetric unit) which have been treated
as a diffuse contribution to the overall scattering without specific atom
positions by SQUEEZE/PLATON.
;
_refine_diff_density_max 0.448
_refine_diff_density_min -0.431
_refine_diff_density_rms 0.072
_refine_ls_extinction_method none
_refine_ls_goodness_of_fit_ref 0.970
_refine_ls_hydrogen_treatment constr
_refine_ls_matrix_type full
_refine_ls_number_parameters 737
_refine_ls_number_reflns 14835
_refine_ls_number_restraints 0
_refine_ls_restrained_S_all 0.970
_refine_ls_R_factor_all 0.0555
_refine_ls_R_factor_gt 0.0357
_refine_ls_shift/su_max 0.003
_refine_ls_shift/su_mean 0.000
_refine_ls_structure_factor_coef Fsqd
_refine_ls_weighting_details 'w=1/[\s^2^(Fo^2^)+(0.0644P)^2^] where P=(Fo^2^+2Fc^2^)/3'
_refine_ls_weighting_scheme calc
_refine_ls_wR_factor_gt 0.0928
_refine_ls_wR_factor_ref 0.1006
_reflns_Friedel_coverage 0.000
_reflns_number_gt 11103
_reflns_number_total 14835
_reflns_threshold_expression 'I > 2\s(I)'
_cod_data_source_file d3sc03772j2.cif
_cod_data_source_block compound_7
_cod_depositor_comments 'Adding full bibliography for 1569923--1569928.cif.'
_cod_original_sg_symbol_H-M 'C 2/c'
_cod_database_code 1569928
_shelx_shelxl_version_number 2018/3
_shelx_space_group_comment
;
The symmetry employed for this shelxl refinement is uniquely defined
by the following loop, which should always be used as a source of
symmetry information in preference to the above space-group names.
They are only intended as comments.
;

loop_
_space_group_symop_operation_xyz
'x, y, z'
'-x, y, -z+1/2'
'x+1/2, y+1/2, z'
'-x+1/2, y+1/2, -z+1/2'
'-x, -y, -z'
'x, -y, z-1/2'
'-x+1/2, -y+1/2, -z'
'x+1/2, -y+1/2, z-1/2'

loop_
_atom_site_label
_atom_site_type_symbol
_atom_site_fract_x
_atom_site_fract_y
_atom_site_fract_z
_atom_site_U_iso_or_equiv
_atom_site_adp_type
_atom_site_occupancy
_atom_site_site_symmetry_order
_atom_site_calc_flag
_atom_site_refinement_flags_posn
_atom_site_refinement_flags_adp
_atom_site_refinement_flags_occupancy
_atom_site_disorder_assembly
_atom_site_disorder_group
Ga1 Ga 0.62144(2) 0.31669(2) 0.60795(2) 0.02798(8) Uani 1 1 d . . . . .
Ga2 Ga 0.73260(2) 0.55771(2) 0.62735(2) 0.02692(8) Uani 1 1 d . . . . .
Ni1 Ni 0.66877(2) 0.44904(2) 0.60690(2) 0.02487(9) Uani 1 1 d . . . . .
Ni2 Ni 0.56910(2) 0.42507(2) 0.61466(2) 0.02656(9) Uani 1 1 d . . . . .
P2 P 0.62316(3) 0.52985(4) 0.63380(2) 0.02541(15) Uani 1 1 d . . . . .
P1 P 0.71364(3) 0.37572(4) 0.57818(2) 0.02561(15) Uani 1 1 d . . . . .
Si2 Si 0.64483(3) 0.68279(5) 0.58938(2) 0.02669(16) Uani 1 1 d . . . . .
Si1 Si 0.71784(3) 0.18555(5) 0.61511(2) 0.02908(17) Uani 1 1 d . . . . .
N1 N 0.64864(9) 0.20514(14) 0.61254(5) 0.0291(5) Uani 1 1 d . . . . .
N2 N 0.71475(9) 0.67038(13) 0.61081(5) 0.0279(5) Uani 1 1 d . . . . .
C26 C 0.67144(11) 0.33877(17) 0.53508(6) 0.0289(6) Uani 1 1 d . . . . .
C57 C 0.80811(12) 0.54837(18) 0.66127(7) 0.0360(7) Uani 1 1 d . . . . .
C1 C 0.60619(11) 0.14147(17) 0.61035(7) 0.0301(6) Uani 1 1 d . . . . .
C37 C 0.78154(11) 0.78046(17) 0.60480(7) 0.0298(6) Uani 1 1 d . . . . .
C21 C 0.76611(12) 0.44972(17) 0.53025(7) 0.0335(6) Uani 1 1 d . . . . .
H21 H 0.732008 0.441279 0.512574 0.040 Uiso 1 1 calc R U . . .
C27 C 0.62445(11) 0.38565(18) 0.51819(7) 0.0331(6) Uani 1 1 d . . . . .
H27 H 0.612240 0.429827 0.530348 0.040 Uiso 1 1 calc R U . . .
C47 C 0.62315(11) 0.61227(17) 0.54931(6) 0.0281(6) Uani 1 1 d . . . . .
H47 H 0.624691 0.553429 0.558634 0.034 Uiso 1 1 calc R U . . .
C20 C 0.77084(11) 0.42577(16) 0.56452(7) 0.0288(6) Uani 1 1 d . . . . .
C50 C 0.60457(11) 0.63925(16) 0.61959(6) 0.0285(6) Uani 1 1 d . . . . .
H50A H 0.611537 0.675822 0.640533 0.034 Uiso 1 1 calc R U . . .
H50B H 0.564264 0.641730 0.607333 0.034 Uiso 1 1 calc R U . . .
C10 C 0.57653(11) 0.15235(18) 0.54270(7) 0.0338(6) Uani 1 1 d . . . . .
H10 H 0.611741 0.185875 0.547877 0.041 Uiso 1 1 calc R U . . .
C6 C 0.57091(11) 0.11800(17) 0.57712(7) 0.0327(6) Uani 1 1 d . . . . .
C33 C 0.76058(11) 0.76462(18) 0.66060(7) 0.0329(6) Uani 1 1 d . . . . .
C32 C 0.75189(11) 0.73924(16) 0.62537(7) 0.0286(6) Uani 1 1 d . . . . .
C51 C 0.64679(11) 0.53252(18) 0.68165(6) 0.0301(6) Uani 1 1 d . . . . .
C63 C 0.50026(12) 0.4862(2) 0.58256(8) 0.0406(7) Uani 1 1 d . . . . .
H63 H 0.508824 0.527625 0.565879 0.049 Uiso 1 1 calc R U . . .
C2 C 0.59741(12) 0.10523(18) 0.64070(8) 0.0366(7) Uani 1 1 d . . . . .
C31 C 0.68764(12) 0.27221(18) 0.51722(7) 0.0350(6) Uani 1 1 d . . . . .
H31 H 0.719612 0.239735 0.528420 0.042 Uiso 1 1 calc R U . . .
C49 C 0.66041(12) 0.61169(19) 0.52507(7) 0.0364(7) Uani 1 1 d . . . . .
H49A H 0.646669 0.569671 0.506581 0.055 Uiso 1 1 calc R U . . .
H49B H 0.698540 0.597357 0.538496 0.055 Uiso 1 1 calc R U . . .
H49C H 0.660016 0.667658 0.514525 0.055 Uiso 1 1 calc R U . . .
C16 C 0.76321(12) 0.16855(19) 0.66162(7) 0.0386(7) Uani 1 1 d . . . . .
H16 H 0.746875 0.120531 0.671672 0.046 Uiso 1 1 calc R U . . .
C34 C 0.79994(13) 0.82822(18) 0.67423(7) 0.0390(7) Uani 1 1 d . . . . .
H34 H 0.806184 0.845112 0.697898 0.047 Uiso 1 1 calc R U . . .
C56 C 0.68237(12) 0.46850(19) 0.69936(7) 0.0382(7) Uani 1 1 d . . . . .
H56 H 0.696624 0.428466 0.686372 0.046 Uiso 1 1 calc R U . . .
C38 C 0.72900(13) 0.72794(18) 0.68434(7) 0.0370(7) Uani 1 1 d . . . . .
H38 H 0.707429 0.678261 0.672088 0.044 Uiso 1 1 calc R U . . .
C25 C 0.82107(11) 0.44113(18) 0.59012(7) 0.0350(6) Uani 1 1 d . . . . .
H25 H 0.824749 0.426640 0.613796 0.042 Uiso 1 1 calc R U . . .
C19 C 0.75039(11) 0.28282(17) 0.60066(7) 0.0298(6) Uani 1 1 d . . . . .
H19A H 0.777551 0.304580 0.622070 0.036 Uiso 1 1 calc R U . . .
H19B H 0.772583 0.261359 0.585515 0.036 Uiso 1 1 calc R U . . .
C13 C 0.72303(12) 0.09259(18) 0.58652(8) 0.0384(7) Uani 1 1 d . . . . .
H13 H 0.692715 0.100447 0.564202 0.046 Uiso 1 1 calc R U . . .
C66 C 0.52599(13) 0.4207(2) 0.65191(7) 0.0414(7) Uani 1 1 d . . . . .
H66 H 0.548713 0.434523 0.676248 0.050 Uiso 1 1 calc R U . . .
C41 C 0.77398(12) 0.75578(17) 0.56673(7) 0.0328(6) Uani 1 1 d . . . . .
H41 H 0.735659 0.731958 0.557399 0.039 Uiso 1 1 calc R U . . .
C48 C 0.56248(12) 0.6255(2) 0.52762(7) 0.0398(7) Uani 1 1 d . . . . .
H48A H 0.560053 0.675222 0.512627 0.060 Uiso 1 1 calc R U . . .
H48B H 0.539188 0.634114 0.543352 0.060 Uiso 1 1 calc R U . . .
H48C H 0.549472 0.575642 0.513040 0.060 Uiso 1 1 calc R U . . .
C44 C 0.62492(13) 0.79810(18) 0.58021(8) 0.0375(7) Uani 1 1 d . . . . .
H44 H 0.652075 0.831932 0.598505 0.045 Uiso 1 1 calc R U . . .
C5 C 0.52826(12) 0.06047(19) 0.57527(9) 0.0426(7) Uani 1 1 d . . . . .
H5 H 0.504560 0.045133 0.552957 0.051 Uiso 1 1 calc R U . . .
C70 C 0.49725(11) 0.4032(2) 0.57167(7) 0.0411(7) Uani 1 1 d . . . . .
H70 H 0.504880 0.393705 0.548662 0.049 Uiso 1 1 calc R U . . .
C35 C 0.82950(12) 0.86650(18) 0.65443(8) 0.0393(7) Uani 1 1 d . . . . .
H35 H 0.856364 0.908589 0.664325 0.047 Uiso 1 1 calc R U . . .
C7 C 0.63401(13) 0.1230(2) 0.67780(7) 0.0433(7) Uani 1 1 d . . . . .
H7 H 0.661470 0.167853 0.676602 0.052 Uiso 1 1 calc R U . . .
C36 C 0.81969(12) 0.84302(18) 0.61982(7) 0.0362(7) Uani 1 1 d . . . . .
H36 H 0.839601 0.870451 0.605905 0.043 Uiso 1 1 calc R U . . .
C15 C 0.77727(13) 0.0830(2) 0.57590(9) 0.0459(8) Uani 1 1 d . . . . .
H15A H 0.808757 0.076771 0.596952 0.069 Uiso 1 1 calc R U . . .
H15B H 0.782822 0.133282 0.562941 0.069 Uiso 1 1 calc R U . . .
H15C H 0.774714 0.033008 0.561068 0.069 Uiso 1 1 calc R U . . .
C22 C 0.81098(13) 0.48591(18) 0.52176(8) 0.0393(7) Uani 1 1 d . . . . .
H22 H 0.807423 0.501754 0.498241 0.047 Uiso 1 1 calc R U . . .
C30 C 0.65709(13) 0.2532(2) 0.48302(7) 0.0405(7) Uani 1 1 d . . . . .
H30 H 0.667470 0.206565 0.471260 0.049 Uiso 1 1 calc R U . . .
C39 C 0.76700(15) 0.6970(2) 0.71943(7) 0.0486(8) Uani 1 1 d . . . . .
H39A H 0.795398 0.659162 0.715240 0.073 Uiso 1 1 calc R U . . .
H39B H 0.744802 0.666478 0.732153 0.073 Uiso 1 1 calc R U . . .
H39C H 0.785112 0.745467 0.733334 0.073 Uiso 1 1 calc R U . . .
C67 C 0.53210(13) 0.3384(2) 0.64130(8) 0.0431(8) Uani 1 1 d . . . . .
H67 H 0.558850 0.302781 0.659072 0.052 Uiso 1 1 calc R U . . .
C69 C 0.45945(13) 0.3380(2) 0.58126(9) 0.0475(8) Uani 1 1 d . . . . .
H69A H 0.447535 0.296939 0.561846 0.057 Uiso 1 1 calc R U . . .
H69B H 0.425690 0.366905 0.583649 0.057 Uiso 1 1 calc R U . . .
C3 C 0.55390(13) 0.0478(2) 0.63696(9) 0.0467(8) Uani 1 1 d . . . . .
H3 H 0.547854 0.023425 0.657353 0.056 Uiso 1 1 calc R U . . .
C62 C 0.81846(14) 0.4854(2) 0.68652(8) 0.0523(9) Uani 1 1 d . . . . .
H62 H 0.789554 0.446977 0.686961 0.063 Uiso 1 1 calc R U . . .
C18 C 0.82335(13) 0.1443(2) 0.66336(8) 0.0509(9) Uani 1 1 d . . . . .
H18A H 0.838868 0.186377 0.650736 0.076 Uiso 1 1 calc R U . . .
H18B H 0.823621 0.088708 0.652602 0.076 Uiso 1 1 calc R U . . .
H18C H 0.845896 0.142270 0.687862 0.076 Uiso 1 1 calc R U . . .
C28 C 0.59535(13) 0.3682(2) 0.48370(8) 0.0446(8) Uani 1 1 d . . . . .
H28 H 0.564137 0.401800 0.472106 0.054 Uiso 1 1 calc R U . . .
C64 C 0.46778(13) 0.5221(2) 0.60608(10) 0.0533(9) Uani 1 1 d . . . . .
H64A H 0.428135 0.526617 0.592484 0.064 Uiso 1 1 calc R U . . .
H64B H 0.481466 0.579936 0.613154 0.064 Uiso 1 1 calc R U . . .
C29 C 0.61171(13) 0.3022(2) 0.46619(8) 0.0470(8) Uani 1 1 d . . . . .
H29 H 0.591750 0.290397 0.442589 0.056 Uiso 1 1 calc R U . . .
C52 C 0.62575(13) 0.5884(2) 0.70158(7) 0.0410(7) Uani 1 1 d . . . . .
H52 H 0.601366 0.632262 0.690331 0.049 Uiso 1 1 calc R U . . .
C58 C 0.85237(13) 0.6017(2) 0.66062(9) 0.0482(8) Uani 1 1 d . . . . .
H58 H 0.846682 0.644754 0.643374 0.058 Uiso 1 1 calc R U . . .
C55 C 0.69706(14) 0.4627(2) 0.73549(8) 0.0491(8) Uani 1 1 d . . . . .
H55 H 0.722037 0.419820 0.747072 0.059 Uiso 1 1 calc R U . . .
C54 C 0.67569(15) 0.5188(2) 0.75479(7) 0.0490(8) Uani 1 1 d . . . . .
H54 H 0.685638 0.514455 0.779567 0.059 Uiso 1 1 calc R U . . .
C24 C 0.86552(13) 0.4773(2) 0.58121(9) 0.0448(8) Uani 1 1 d . . . . .
H24 H 0.899514 0.487101 0.598806 0.054 Uiso 1 1 calc R U . . .
C43 C 0.77893(14) 0.8306(2) 0.54349(8) 0.0439(8) Uani 1 1 d . . . . .
H43A H 0.756569 0.877802 0.547901 0.066 Uiso 1 1 calc R U . . .
H43B H 0.765421 0.813893 0.518848 0.066 Uiso 1 1 calc R U . . .
H43C H 0.817986 0.847959 0.548839 0.066 Uiso 1 1 calc R U . . .
C65 C 0.47182(13) 0.4700(2) 0.63917(9) 0.0496(8) Uani 1 1 d . . . . .
H65A H 0.468378 0.508397 0.658042 0.060 Uiso 1 1 calc R U . . .
H65B H 0.440228 0.429935 0.634331 0.060 Uiso 1 1 calc R U . . .
C46 C 0.62854(14) 0.8306(2) 0.54457(8) 0.0466(8) Uani 1 1 d . . . . .
H46A H 0.602160 0.799413 0.525787 0.070 Uiso 1 1 calc R U . . .
H46B H 0.666393 0.822183 0.542805 0.070 Uiso 1 1 calc R U . . .
H46C H 0.619381 0.890856 0.542414 0.070 Uiso 1 1 calc R U . . .
C12 C 0.52827(13) 0.2115(2) 0.52560(8) 0.0492(8) Uani 1 1 d . . . . .
H12A H 0.493094 0.180382 0.520748 0.074 Uiso 1 1 calc R U . . .
H12B H 0.533062 0.233418 0.503652 0.074 Uiso 1 1 calc R U . . .
H12C H 0.527718 0.258574 0.541448 0.074 Uiso 1 1 calc R U . . .
C68 C 0.48634(13) 0.2897(2) 0.61512(9) 0.0504(8) Uani 1 1 d . . . . .
H68A H 0.457097 0.274800 0.626360 0.060 Uiso 1 1 calc R U . . .
H68B H 0.502172 0.236411 0.609179 0.060 Uiso 1 1 calc R U . . .
C23 C 0.86085(13) 0.4992(2) 0.54718(8) 0.0438(8) Uani 1 1 d . . . . .
H23 H 0.891598 0.523208 0.541132 0.053 Uiso 1 1 calc R U . . .
C8 C 0.66622(14) 0.0433(2) 0.69381(9) 0.0542(9) Uani 1 1 d . . . . .
H8A H 0.640068 0.000586 0.697416 0.081 Uiso 1 1 calc R U . . .
H8B H 0.692854 0.057393 0.716318 0.081 Uiso 1 1 calc R U . . .
H8C H 0.686282 0.020937 0.677911 0.081 Uiso 1 1 calc R U . . .
C4 C 0.51933(13) 0.0252(2) 0.60462(9) 0.0496(8) Uani 1 1 d . . . . .
H4 H 0.489957 -0.014083 0.602740 0.060 Uiso 1 1 calc R U . . .
C17 C 0.76375(14) 0.2462(2) 0.68500(8) 0.0522(9) Uani 1 1 d . . . . .
H17A H 0.777814 0.229821 0.709650 0.078 Uiso 1 1 calc R U . . .
H17B H 0.725854 0.268406 0.680479 0.078 Uiso 1 1 calc R U . . .
H17C H 0.787916 0.289858 0.679742 0.078 Uiso 1 1 calc R U . . .
C11 C 0.57995(14) 0.0828(2) 0.51682(8) 0.0484(8) Uani 1 1 d . . . . .
H11A H 0.608756 0.042063 0.528352 0.073 Uiso 1 1 calc R U . . .
H11B H 0.589342 0.107787 0.496729 0.073 Uiso 1 1 calc R U . . .
H11C H 0.543962 0.053993 0.508790 0.073 Uiso 1 1 calc R U . . .
C42 C 0.81517(14) 0.6865(2) 0.56457(8) 0.0481(8) Uani 1 1 d . . . . .
H42A H 0.853246 0.707357 0.574399 0.072 Uiso 1 1 calc R U . . .
H42B H 0.809541 0.670637 0.540045 0.072 Uiso 1 1 calc R U . . .
H42C H 0.809182 0.637169 0.577863 0.072 Uiso 1 1 calc R U . . .
C40 C 0.68727(14) 0.7924(2) 0.69043(8) 0.0481(8) Uani 1 1 d . . . . .
H40A H 0.707318 0.841776 0.702546 0.072 Uiso 1 1 calc R U . . .
H40B H 0.665643 0.766811 0.704765 0.072 Uiso 1 1 calc R U . . .
H40C H 0.662113 0.809811 0.667866 0.072 Uiso 1 1 calc R U . . .
C14 C 0.71017(14) 0.00872(19) 0.60220(10) 0.0503(8) Uani 1 1 d . . . . .
H14A H 0.708244 -0.036975 0.585325 0.075 Uiso 1 1 calc R U . . .
H14B H 0.674421 0.013300 0.607519 0.075 Uiso 1 1 calc R U . . .
H14C H 0.739655 -0.003510 0.623745 0.075 Uiso 1 1 calc R U . . .
C53 C 0.63995(15) 0.5808(2) 0.73787(7) 0.0481(8) Uani 1 1 d . . . . .
H53 H 0.624696 0.618994 0.751038 0.058 Uiso 1 1 calc R U . . .
C9 C 0.60040(16) 0.1534(2) 0.70200(9) 0.0593(10) Uani 1 1 d . . . . .
H9A H 0.575482 0.108162 0.705053 0.089 Uiso 1 1 calc R U . . .
H9B H 0.578353 0.202862 0.691683 0.089 Uiso 1 1 calc R U . . .
H9C H 0.625817 0.168532 0.724799 0.089 Uiso 1 1 calc R U . . .
C59 C 0.90423(14) 0.5930(3) 0.68460(11) 0.0660(11) Uani 1 1 d . . . . .
H59 H 0.933928 0.629211 0.683569 0.079 Uiso 1 1 calc R U . . .
C45 C 0.56716(17) 0.8179(2) 0.58386(11) 0.0645(11) Uani 1 1 d . . . . .
H45A H 0.558734 0.877739 0.578793 0.097 Uiso 1 1 calc R U . . .
H45B H 0.566349 0.805372 0.607790 0.097 Uiso 1 1 calc R U . . .
H45C H 0.539351 0.783197 0.567340 0.097 Uiso 1 1 calc R U . . .
C61 C 0.87002(17) 0.4771(3) 0.71118(10) 0.0770(13) Uani 1 1 d . . . . .
H61 H 0.875919 0.434593 0.728663 0.092 Uiso 1 1 calc R U . . .
C60 C 0.91250(17) 0.5312(3) 0.71001(11) 0.0822(14) Uani 1 1 d . . . . .
H60 H 0.947809 0.526019 0.726838 0.099 Uiso 1 1 calc R U . . .

loop_
_atom_site_aniso_label
_atom_site_aniso_U_11
_atom_site_aniso_U_22
_atom_site_aniso_U_33
_atom_site_aniso_U_23
_atom_site_aniso_U_13
_atom_site_aniso_U_12
Ga1 0.02800(16) 0.02668(17) 0.02834(15) -0.00011(12) 0.00652(12) -0.00112(12)
Ga2 0.02839(15) 0.02701(17) 0.02298(14) -0.00020(11) 0.00347(11) -0.00148(12)
Ni1 0.02658(17) 0.02581(19) 0.02193(16) -0.00096(13) 0.00641(13) -0.00083(13)
Ni2 0.02645(17) 0.02971(19) 0.02322(16) 0.00010(14) 0.00658(13) -0.00050(14)
P2 0.0293(3) 0.0270(4) 0.0197(3) -0.0001(3) 0.0065(3) 0.0000(3)
P1 0.0272(3) 0.0267(4) 0.0222(3) 0.0005(3) 0.0058(3) 0.0002(3)
Si2 0.0311(4) 0.0255(4) 0.0225(3) 0.0014(3) 0.0060(3) 0.0003(3)
Si1 0.0296(4) 0.0280(4) 0.0272(4) 0.0039(3) 0.0041(3) 0.0019(3)
N1 0.0316(12) 0.0256(12) 0.0288(11) 0.0015(9) 0.0065(9) -0.0019(9)
N2 0.0336(12) 0.0236(12) 0.0252(11) 0.0008(9) 0.0061(9) -0.0042(9)
C26 0.0301(14) 0.0323(15) 0.0237(12) 0.0009(11) 0.0070(11) -0.0022(11)
C57 0.0359(15) 0.0360(17) 0.0312(14) -0.0044(12) 0.0019(12) -0.0004(13)
C1 0.0284(14) 0.0262(15) 0.0370(15) 0.0031(12) 0.0116(11) 0.0047(11)
C37 0.0325(14) 0.0259(15) 0.0307(14) -0.0016(11) 0.0083(11) -0.0024(11)
C21 0.0375(15) 0.0328(16) 0.0316(14) -0.0018(12) 0.0122(12) -0.0001(12)
C27 0.0345(15) 0.0313(16) 0.0317(14) 0.0001(12) 0.0065(11) 0.0047(12)
C47 0.0334(14) 0.0295(14) 0.0202(12) 0.0029(11) 0.0056(10) -0.0007(11)
C20 0.0293(13) 0.0261(14) 0.0336(14) -0.0008(11) 0.0129(11) 0.0015(11)
C50 0.0304(14) 0.0290(15) 0.0253(13) 0.0004(11) 0.0067(11) 0.0029(11)
C10 0.0317(14) 0.0334(16) 0.0333(14) -0.0042(12) 0.0046(11) -0.0012(12)
C6 0.0268(14) 0.0318(16) 0.0389(15) 0.0002(12) 0.0086(11) -0.0003(11)
C33 0.0362(15) 0.0323(16) 0.0283(13) -0.0029(12) 0.0062(11) -0.0013(12)
C32 0.0291(13) 0.0253(14) 0.0294(13) -0.0017(11) 0.0052(11) -0.0012(11)
C51 0.0339(14) 0.0357(16) 0.0199(12) -0.0007(11) 0.0066(11) -0.0061(12)
C63 0.0301(15) 0.050(2) 0.0368(16) 0.0066(14) 0.0019(12) 0.0055(13)
C2 0.0372(15) 0.0322(16) 0.0411(16) 0.0075(13) 0.0124(13) 0.0044(12)
C31 0.0396(16) 0.0341(17) 0.0321(14) -0.0008(12) 0.0114(12) -0.0015(13)
C49 0.0465(17) 0.0366(17) 0.0265(13) -0.0042(12) 0.0108(12) -0.0065(13)
C16 0.0354(15) 0.0436(18) 0.0338(15) 0.0093(13) 0.0046(12) -0.0021(13)
C34 0.0470(17) 0.0366(17) 0.0298(14) -0.0086(12) 0.0050(13) -0.0066(14)
C56 0.0443(17) 0.0408(17) 0.0283(14) 0.0036(12) 0.0086(12) 0.0026(14)
C38 0.0493(17) 0.0348(17) 0.0270(14) -0.0061(12) 0.0109(12) -0.0097(13)
C25 0.0320(15) 0.0379(17) 0.0349(15) 0.0016(12) 0.0092(12) -0.0014(12)
C19 0.0278(13) 0.0299(15) 0.0304(13) 0.0036(11) 0.0063(11) 0.0042(11)
C13 0.0374(16) 0.0333(17) 0.0424(16) -0.0004(13) 0.0078(13) 0.0045(13)
C66 0.0453(17) 0.054(2) 0.0291(14) -0.0002(14) 0.0171(13) -0.0124(15)
C41 0.0371(15) 0.0316(16) 0.0297(14) 0.0006(12) 0.0093(11) -0.0047(12)
C48 0.0387(16) 0.0498(19) 0.0249(13) 0.0020(13) -0.0007(12) -0.0057(14)
C44 0.0459(17) 0.0250(15) 0.0399(16) 0.0005(12) 0.0093(13) 0.0012(13)
C5 0.0331(15) 0.0392(18) 0.0527(19) -0.0043(15) 0.0076(14) -0.0049(13)
C70 0.0298(15) 0.061(2) 0.0286(14) -0.0053(14) 0.0028(12) -0.0036(14)
C35 0.0409(16) 0.0319(17) 0.0415(16) -0.0061(13) 0.0061(13) -0.0113(13)
C7 0.0481(18) 0.0466(19) 0.0356(16) 0.0113(14) 0.0124(13) -0.0014(15)
C36 0.0369(16) 0.0380(17) 0.0345(15) -0.0008(13) 0.0113(12) -0.0064(13)
C15 0.0480(18) 0.0408(19) 0.0504(18) -0.0033(15) 0.0163(15) 0.0032(15)
C22 0.0506(18) 0.0342(17) 0.0406(16) 0.0007(13) 0.0250(14) -0.0007(14)
C30 0.0526(18) 0.0409(18) 0.0303(14) -0.0088(13) 0.0154(13) -0.0054(14)
C39 0.068(2) 0.051(2) 0.0263(14) -0.0008(14) 0.0127(14) -0.0073(17)
C67 0.0395(17) 0.047(2) 0.0455(17) 0.0115(15) 0.0157(14) -0.0070(14)
C69 0.0360(17) 0.052(2) 0.0535(19) -0.0161(16) 0.0119(14) -0.0106(14)
C3 0.0453(18) 0.047(2) 0.054(2) 0.0124(15) 0.0245(15) -0.0019(15)
C62 0.0441(19) 0.061(2) 0.0462(18) 0.0109(17) 0.0037(15) 0.0035(16)
C18 0.0395(17) 0.067(2) 0.0401(17) 0.0186(16) 0.0013(14) 0.0062(16)
C28 0.0396(17) 0.052(2) 0.0350(16) 0.0033(14) -0.0018(13) 0.0026(15)
C64 0.0345(17) 0.051(2) 0.073(2) -0.0041(18) 0.0125(16) 0.0051(15)
C29 0.0489(19) 0.058(2) 0.0274(15) -0.0055(14) 0.0003(13) -0.0115(16)
C52 0.0552(19) 0.0420(18) 0.0264(14) 0.0001(13) 0.0126(13) 0.0006(15)
C58 0.0379(17) 0.050(2) 0.0484(18) -0.0024(15) -0.0004(14) -0.0012(15)
C55 0.053(2) 0.061(2) 0.0289(15) 0.0118(15) 0.0046(14) 0.0019(16)
C54 0.065(2) 0.057(2) 0.0223(14) 0.0030(14) 0.0089(14) -0.0109(18)
C24 0.0345(16) 0.050(2) 0.0509(19) -0.0074(15) 0.0146(14) -0.0059(14)
C43 0.0509(19) 0.0460(19) 0.0359(16) -0.0001(14) 0.0144(14) -0.0121(15)
C65 0.0451(18) 0.057(2) 0.056(2) -0.0149(17) 0.0282(16) -0.0051(16)
C46 0.0505(19) 0.0377(18) 0.0496(18) 0.0151(14) 0.0113(15) 0.0031(14)
C12 0.0462(18) 0.052(2) 0.0446(18) 0.0057(15) 0.0057(14) 0.0125(15)
C68 0.0423(18) 0.0427(19) 0.071(2) -0.0020(17) 0.0234(16) -0.0076(15)
C23 0.0399(17) 0.0435(19) 0.057(2) -0.0059(15) 0.0275(15) -0.0050(14)
C8 0.050(2) 0.052(2) 0.056(2) 0.0204(17) 0.0083(16) 0.0051(16)
C4 0.0384(17) 0.052(2) 0.062(2) 0.0021(17) 0.0190(16) -0.0105(15)
C17 0.056(2) 0.066(2) 0.0308(15) -0.0005(15) 0.0053(14) -0.0100(17)
C11 0.056(2) 0.0445(19) 0.0476(18) -0.0130(15) 0.0188(15) -0.0067(16)
C42 0.056(2) 0.046(2) 0.0455(18) -0.0082(15) 0.0193(15) 0.0045(16)
C40 0.056(2) 0.047(2) 0.0434(17) -0.0118(15) 0.0185(15) -0.0070(16)
C14 0.0464(19) 0.0334(18) 0.073(2) -0.0023(16) 0.0205(17) -0.0029(14)
C53 0.070(2) 0.050(2) 0.0279(15) -0.0059(14) 0.0197(15) -0.0041(17)
C9 0.075(2) 0.068(2) 0.0379(17) 0.0127(17) 0.0203(17) 0.008(2)
C59 0.0342(18) 0.071(3) 0.080(3) -0.005(2) -0.0039(17) -0.0047(17)
C45 0.075(3) 0.041(2) 0.090(3) 0.0221(19) 0.043(2) 0.0311(18)
C61 0.061(3) 0.091(3) 0.063(2) 0.032(2) -0.008(2) 0.012(2)
C60 0.046(2) 0.106(4) 0.071(3) 0.006(3) -0.020(2) 0.009(2)

loop_
_atom_type_symbol
_atom_type_description
_atom_type_scat_dispersion_real
_atom_type_scat_dispersion_imag
_atom_type_scat_source
C C 0.0033 0.0016 'International Tables Vol C Tables 4.2.6.8 and 6.1.1.4'
H H 0.0000 0.0000 'International Tables Vol C Tables 4.2.6.8 and 6.1.1.4'
N N 0.0061 0.0033 'International Tables Vol C Tables 4.2.6.8 and 6.1.1.4'
Si Si 0.0817 0.0704 'International Tables Vol C Tables 4.2.6.8 and 6.1.1.4'
P P 0.1023 0.0942 'International Tables Vol C Tables 4.2.6.8 and 6.1.1.4'
Ni Ni 0.3393 1.1124 'International Tables Vol C Tables 4.2.6.8 and 6.1.1.4'
Ga Ga 0.2307 1.6083 'International Tables Vol C Tables 4.2.6.8 and 6.1.1.4'

loop_
_geom_angle_atom_site_label_1
_geom_angle_atom_site_label_2
_geom_angle_atom_site_label_3
_geom_angle
_geom_angle_site_symmetry_1
_geom_angle_site_symmetry_3
_geom_angle_publ_flag
N1 Ga1 Ni2 157.29(7) . . ?
N1 Ga1 Ni1 130.54(7) . . ?
Ni2 Ga1 Ni1 68.96(2) . . ?
N2 Ga2 C57 112.78(11) . . ?
N2 Ga2 Ni1 119.89(7) . . ?
C57 Ga2 Ni1 127.32(9) . . ?
P1 Ni1 P2 176.46(3) . . ?
P1 Ni1 Ga2 99.99(3) . . ?
P2 Ni1 Ga2 78.41(3) . . ?
P1 Ni1 Ga1 82.79(3) . . ?
P2 Ni1 Ga1 99.90(3) . . ?
Ga2 Ni1 Ga1 157.772(18) . . ?
P1 Ni1 Ni2 129.81(3) . . ?
P2 Ni1 Ni2 51.78(2) . . ?
Ga2 Ni1 Ni2 130.17(2) . . ?
Ga1 Ni1 Ni2 52.058(13) . . ?
C63 Ni2 C66 86.91(13) . . ?
C63 Ni2 C67 101.97(13) . . ?
C66 Ni2 C67 38.93(12) . . ?
C63 Ni2 C70 38.29(12) . . ?
C66 Ni2 C70 94.43(12) . . ?
C67 Ni2 C70 84.66(12) . . ?
C63 Ni2 P2 100.91(10) . . ?
C66 Ni2 P2 100.19(9) . . ?
C67 Ni2 P2 130.59(9) . . ?
C70 Ni2 P2 135.79(9) . . ?
C63 Ni2 Ga1 134.64(9) . . ?
C66 Ni2 Ga1 120.42(9) . . ?
C67 Ni2 Ga1 85.21(10) . . ?
C70 Ni2 Ga1 99.80(9) . . ?
P2 Ni2 Ga1 107.83(3) . . ?
C63 Ni2 Ni1 120.77(9) . . ?
C66 Ni2 Ni1 142.71(9) . . ?
C67 Ni2 Ni1 136.27(9) . . ?
C70 Ni2 Ni1 122.84(9) . . ?
P2 Ni2 Ni1 53.42(2) . . ?
Ga1 Ni2 Ni1 58.977(17) . . ?
C51 P2 C50 106.11(12) . . ?
C51 P2 Ni2 111.95(9) . . ?
C50 P2 Ni2 122.73(9) . . ?
C51 P2 Ni1 117.69(10) . . ?
C50 P2 Ni1 121.43(9) . . ?
Ni2 P2 Ni1 74.80(3) . . ?
C19 P1 C26 106.11(12) . . ?
C19 P1 C20 99.47(12) . . ?
C26 P1 C20 98.59(12) . . ?
C19 P1 Ni1 116.03(9) . . ?
C26 P1 Ni1 114.77(9) . . ?
C20 P1 Ni1 119.32(9) . . ?
N2 Si2 C47 110.90(12) . . ?
N2 Si2 C44 112.21(12) . . ?
C47 Si2 C44 114.02(12) . . ?
N2 Si2 C50 106.90(11) . . ?
C47 Si2 C50 104.02(12) . . ?
C44 Si2 C50 108.17(13) . . ?
N1 Si1 C13 110.03(12) . . ?
N1 Si1 C19 110.10(11) . . ?
C13 Si1 C19 109.80(13) . . ?
N1 Si1 C16 113.22(13) . . ?
C13 Si1 C16 110.72(13) . . ?
C19 Si1 C16 102.73(13) . . ?
C1 N1 Si1 125.64(18) . . ?
C1 N1 Ga1 114.03(17) . . ?
Si1 N1 Ga1 120.08(12) . . ?
C32 N2 Si2 124.04(17) . . ?
C32 N2 Ga2 120.38(16) . . ?
Si2 N2 Ga2 112.44(11) . . ?
C27 C26 C31 119.0(2) . . ?
C27 C26 P1 117.7(2) . . ?
C31 C26 P1 122.9(2) . . ?
C62 C57 C58 117.5(3) . . ?
C62 C57 Ga2 119.4(2) . . ?
C58 C57 Ga2 123.1(2) . . ?
C2 C1 C6 119.1(3) . . ?
C2 C1 N1 121.4(2) . . ?
C6 C1 N1 119.4(2) . . ?
C36 C37 C32 119.4(2) . . ?
C36 C37 C41 119.2(2) . . ?
C32 C37 C41 121.4(2) . . ?
C22 C21 C20 120.3(3) . . ?
C22 C21 H21 119.9 . . ?
C20 C21 H21 119.9 . . ?
C26 C27 C28 120.5(3) . . ?
C26 C27 H27 119.8 . . ?
C28 C27 H27 119.8 . . ?
C49 C47 C48 109.3(2) . . ?
C49 C47 Si2 117.19(19) . . ?
C48 C47 Si2 113.2(2) . . ?
C49 C47 H47 105.3 . . ?
C48 C47 H47 105.3 . . ?
Si2 C47 H47 105.3 . . ?
C21 C20 C25 118.5(3) . . ?
C21 C20 P1 123.3(2) . . ?
C25 C20 P1 118.2(2) . . ?
P2 C50 Si2 113.68(14) . . ?
P2 C50 H50A 108.8 . . ?
Si2 C50 H50A 108.8 . . ?
P2 C50 H50B 108.8 . . ?
Si2 C50 H50B 108.8 . . ?
H50A C50 H50B 107.7 . . ?
C12 C10 C6 111.0(2) . . ?
C12 C10 C11 109.3(2) . . ?
C6 C10 C11 112.9(2) . . ?
C12 C10 H10 107.9 . . ?
C6 C10 H10 107.9 . . ?
C11 C10 H10 107.9 . . ?
C5 C6 C1 119.2(3) . . ?
C5 C6 C10 117.0(2) . . ?
C1 C6 C10 123.8(2) . . ?
C34 C33 C32 118.6(3) . . ?
C34 C33 C38 117.9(2) . . ?
C32 C33 C38 123.4(2) . . ?
C37 C32 C33 119.1(2) . . ?
C37 C32 N2 120.1(2) . . ?
C33 C32 N2 120.8(2) . . ?
C52 C51 C56 117.6(2) . . ?
C52 C51 P2 123.2(2) . . ?
C56 C51 P2 118.6(2) . . ?
C70 C63 C64 124.1(3) . . ?
C70 C63 Ni2 73.18(17) . . ?
C64 C63 Ni2 107.0(2) . . ?
C70 C63 H63 114.8 . . ?
C64 C63 H63 114.8 . . ?
Ni2 C63 H63 114.8 . . ?
C3 C2 C1 118.8(3) . . ?
C3 C2 C7 117.3(3) . . ?
C1 C2 C7 123.9(3) . . ?
C30 C31 C26 120.2(3) . . ?
C30 C31 H31 119.9 . . ?
C26 C31 H31 119.9 . . ?
C47 C49 H49A 109.5 . . ?
C47 C49 H49B 109.5 . . ?
H49A C49 H49B 109.5 . . ?
C47 C49 H49C 109.5 . . ?
H49A C49 H49C 109.5 . . ?
H49B C49 H49C 109.5 . . ?
C18 C16 C17 109.4(3) . . ?
C18 C16 Si1 112.8(2) . . ?
C17 C16 Si1 112.2(2) . . ?
C18 C16 H16 107.4 . . ?
C17 C16 H16 107.4 . . ?
Si1 C16 H16 107.4 . . ?
C35 C34 C33 122.0(3) . . ?
C35 C34 H34 119.0 . . ?
C33 C34 H34 119.0 . . ?
C55 C56 C51 121.0(3) . . ?
C55 C56 H56 119.5 . . ?
C51 C56 H56 119.5 . . ?
C33 C38 C40 110.2(2) . . ?
C33 C38 C39 113.2(3) . . ?
C40 C38 C39 110.2(2) . . ?
C33 C38 H38 107.7 . . ?
C40 C38 H38 107.7 . . ?
C39 C38 H38 107.7 . . ?
C24 C25 C20 120.5(3) . . ?
C24 C25 H25 119.7 . . ?
C20 C25 H25 119.8 . . ?
P1 C19 Si1 126.77(15) . . ?
P1 C19 H19A 105.6 . . ?
Si1 C19 H19A 105.6 . . ?
P1 C19 H19B 105.6 . . ?
Si1 C19 H19B 105.6 . . ?
H19A C19 H19B 106.1 . . ?
C15 C13 C14 109.2(3) . . ?
C15 C13 Si1 117.3(2) . . ?
C14 C13 Si1 111.7(2) . . ?
C15 C13 H13 105.9 . . ?
C14 C13 H13 105.9 . . ?
Si1 C13 H13 105.9 . . ?
C67 C66 C65 122.9(3) . . ?
C67 C66 Ni2 71.87(18) . . ?
C65 C66 Ni2 109.9(2) . . ?
C67 C66 H66 114.8 . . ?
C65 C66 H66 114.8 . . ?
Ni2 C66 H66 114.8 . . ?
C37 C41 C42 110.2(2) . . ?
C37 C41 C43 113.3(2) . . ?
C42 C41 C43 110.5(3) . . ?
C37 C41 H41 107.5 . . ?
C42 C41 H41 107.5 . . ?
C43 C41 H41 107.5 . . ?
C47 C48 H48A 109.5 . . ?
C47 C48 H48B 109.5 . . ?
H48A C48 H48B 109.5 . . ?
C47 C48 H48C 109.5 . . ?
H48A C48 H48C 109.5 . . ?
H48B C48 H48C 109.5 . . ?
C45 C44 C46 109.0(3) . . ?
C45 C44 Si2 112.5(2) . . ?
C46 C44 Si2 114.7(2) . . ?
C45 C44 H44 106.7 . . ?
C46 C44 H44 106.7 . . ?
Si2 C44 H44 106.7 . . ?
C4 C5 C6 122.1(3) . . ?
C4 C5 H5 119.0 . . ?
C6 C5 H5 119.0 . . ?
C63 C70 C69 123.4(3) . . ?
C63 C70 Ni2 68.52(15) . . ?
C69 C70 Ni2 110.63(19) . . ?
C63 C70 H70 115.1 . . ?
C69 C70 H70 115.1 . . ?
Ni2 C70 H70 115.1 . . ?
C34 C35 C36 119.0(3) . . ?
C34 C35 H35 120.5 . . ?
C36 C35 H35 120.5 . . ?
C9 C7 C2 112.5(3) . . ?
C9 C7 C8 108.4(3) . . ?
C2 C7 C8 110.5(3) . . ?
C9 C7 H7 108.5 . . ?
C2 C7 H7 108.5 . . ?
C8 C7 H7 108.5 . . ?
C35 C36 C37 121.9(3) . . ?
C35 C36 H36 119.1 . . ?
C37 C36 H36 119.1 . . ?
C13 C15 H15A 109.5 . . ?
C13 C15 H15B 109.5 . . ?
H15A C15 H15B 109.5 . . ?
C13 C15 H15C 109.5 . . ?
H15A C15 H15C 109.5 . . ?
H15B C15 H15C 109.5 . . ?
C23 C22 C21 120.7(3) . . ?
C23 C22 H22 119.6 . . ?
C21 C22 H22 119.6 . . ?
C29 C30 C31 120.1(3) . . ?
C29 C30 H30 120.0 . . ?
C31 C30 H30 120.0 . . ?
C38 C39 H39A 109.5 . . ?
C38 C39 H39B 109.5 . . ?
H39A C39 H39B 109.5 . . ?
C38 C39 H39C 109.5 . . ?
H39A C39 H39C 109.5 . . ?
H39B C39 H39C 109.5 . . ?
C66 C67 C68 123.8(3) . . ?
C66 C67 Ni2 69.20(17) . . ?
C68 C67 Ni2 109.8(2) . . ?
C66 C67 H67 115.0 . . ?
C68 C67 H67 115.0 . . ?
Ni2 C67 H67 115.0 . . ?
C70 C69 C68 114.3(2) . . ?
C70 C69 H69A 108.7 . . ?
C68 C69 H69A 108.7 . . ?
C70 C69 H69B 108.7 . . ?
C68 C69 H69B 108.7 . . ?
H69A C69 H69B 107.6 . . ?
C4 C3 C2 122.2(3) . . ?
C4 C3 H3 118.9 . . ?
C2 C3 H3 118.9 . . ?
C57 C62 C61 121.7(4) . . ?
C57 C62 H62 119.2 . . ?
C61 C62 H62 119.2 . . ?
C16 C18 H18A 109.5 . . ?
C16 C18 H18B 109.5 . . ?
H18A C18 H18B 109.5 . . ?
C16 C18 H18C 109.5 . . ?
H18A C18 H18C 109.5 . . ?
H18B C18 H18C 109.5 . . ?
C29 C28 C27 120.1(3) . . ?
C29 C28 H28 119.9 . . ?
C27 C28 H28 119.9 . . ?
C63 C64 C65 114.4(3) . . ?
C63 C64 H64A 108.7 . . ?
C65 C64 H64A 108.7 . . ?
C63 C64 H64B 108.7 . . ?
C65 C64 H64B 108.7 . . ?
H64A C64 H64B 107.6 . . ?
C30 C29 C28 120.0(3) . . ?
C30 C29 H29 120.0 . . ?
C28 C29 H29 120.0 . . ?
C51 C52 C53 120.8(3) . . ?
C51 C52 H52 119.6 . . ?
C53 C52 H52 119.6 . . ?
C59 C58 C57 121.4(3) . . ?
C59 C58 H58 119.3 . . ?
C57 C58 H58 119.3 . . ?
C54 C55 C56 120.5(3) . . ?
C54 C55 H55 119.8 . . ?
C56 C55 H55 119.8 . . ?
C53 C54 C55 119.3(3) . . ?
C53 C54 H54 120.3 . . ?
C55 C54 H54 120.3 . . ?
C23 C24 C25 120.6(3) . . ?
C23 C24 H24 119.7 . . ?
C25 C24 H24 119.7 . . ?
C41 C43 H43A 109.5 . . ?
C41 C43 H43B 109.5 . . ?
H43A C43 H43B 109.5 . . ?
C41 C43 H43C 109.5 . . ?
H43A C43 H43C 109.5 . . ?
H43B C43 H43C 109.5 . . ?
C66 C65 C64 113.4(3) . . ?
C66 C65 H65A 108.9 . . ?
C64 C65 H65A 108.9 . . ?
C66 C65 H65B 108.9 . . ?
C64 C65 H65B 108.9 . . ?
H65A C65 H65B 107.7 . . ?
C44 C46 H46A 109.5 . . ?
C44 C46 H46B 109.5 . . ?
H46A C46 H46B 109.5 . . ?
C44 C46 H46C 109.5 . . ?
H46A C46 H46C 109.5 . . ?
H46B C46 H46C 109.5 . . ?
C10 C12 H12A 109.5 . . ?
C10 C12 H12B 109.5 . . ?
H12A C12 H12B 109.5 . . ?
C10 C12 H12C 109.5 . . ?
H12A C12 H12C 109.5 . . ?
H12B C12 H12C 109.5 . . ?
C67 C68 C69 114.1(3) . . ?
C67 C68 H68A 108.7 . . ?
C69 C68 H68A 108.7 . . ?
C67 C68 H68B 108.7 . . ?
C69 C68 H68B 108.7 . . ?
H68A C68 H68B 107.6 . . ?
C24 C23 C22 119.4(3) . . ?
C24 C23 H23 120.3 . . ?
C22 C23 H23 120.3 . . ?
C7 C8 H8A 109.5 . . ?
C7 C8 H8B 109.5 . . ?
H8A C8 H8B 109.5 . . ?
C7 C8 H8C 109.5 . . ?
H8A C8 H8C 109.5 . . ?
H8B C8 H8C 109.5 . . ?
C5 C4 C3 118.7(3) . . ?
C5 C4 H4 120.7 . . ?
C3 C4 H4 120.7 . . ?
C16 C17 H17A 109.5 . . ?
C16 C17 H17B 109.5 . . ?
H17A C17 H17B 109.5 . . ?
C16 C17 H17C 109.5 . . ?
H17A C17 H17C 109.5 . . ?
H17B C17 H17C 109.5 . . ?
C10 C11 H11A 109.5 . . ?
C10 C11 H11B 109.5 . . ?
H11A C11 H11B 109.5 . . ?
C10 C11 H11C 109.5 . . ?
H11A C11 H11C 109.5 . . ?
H11B C11 H11C 109.5 . . ?
C41 C42 H42A 109.5 . . ?
C41 C42 H42B 109.5 . . ?
H42A C42 H42B 109.5 . . ?
C41 C42 H42C 109.5 . . ?
H42A C42 H42C 109.5 . . ?
H42B C42 H42C 109.5 . . ?
C38 C40 H40A 109.5 . . ?
C38 C40 H40B 109.5 . . ?
H40A C40 H40B 109.5 . . ?
C38 C40 H40C 109.5 . . ?
H40A C40 H40C 109.5 . . ?
H40B C40 H40C 109.5 . . ?
C13 C14 H14A 109.5 . . ?
C13 C14 H14B 109.5 . . ?
H14A C14 H14B 109.5 . . ?
C13 C14 H14C 109.5 . . ?
H14A C14 H14C 109.5 . . ?
H14B C14 H14C 109.5 . . ?
C54 C53 C52 120.8(3) . . ?
C54 C53 H53 119.6 . . ?
C52 C53 H53 119.6 . . ?
C7 C9 H9A 109.5 . . ?
C7 C9 H9B 109.5 . . ?
H9A C9 H9B 109.5 . . ?
C7 C9 H9C 109.5 . . ?
H9A C9 H9C 109.5 . . ?
H9B C9 H9C 109.5 . . ?
C60 C59 C58 119.6(4) . . ?
C60 C59 H59 120.2 . . ?
C58 C59 H59 120.2 . . ?
C44 C45 H45A 109.5 . . ?
C44 C45 H45B 109.5 . . ?
H45A C45 H45B 109.5 . . ?
C44 C45 H45C 109.5 . . ?
H45A C45 H45C 109.5 . . ?
H45B C45 H45C 109.5 . . ?
C60 C61 C62 119.3(4) . . ?
C60 C61 H61 120.4 . . ?
C62 C61 H61 120.4 . . ?
C59 C60 C61 120.6(3) . . ?
C59 C60 H60 119.7 . . ?
C61 C60 H60 119.7 . . ?

loop_
_geom_bond_atom_site_label_1
_geom_bond_atom_site_label_2
_geom_bond_distance
_geom_bond_site_symmetry_2
_geom_bond_publ_flag
Ga1 N1 1.884(2) . ?
Ga1 Ni2 2.2224(6) . ?
Ga1 Ni1 2.4149(6) . ?
Ga2 N2 1.911(2) . ?
Ga2 C57 1.994(3) . ?
Ga2 Ni1 2.3336(6) . ?
Ni1 P1 2.1575(9) . ?
Ni1 P2 2.1887(8) . ?
Ni1 Ni2 2.6302(7) . ?
Ni2 C63 2.073(3) . ?
Ni2 C66 2.070(3) . ?
Ni2 C67 2.105(3) . ?
Ni2 C70 2.132(3) . ?
Ni2 P2 2.1413(8) . ?
P2 C51 1.830(3) . ?
P2 C50 1.841(3) . ?
P1 C19 1.830(3) . ?
P1 C26 1.839(3) . ?
P1 C20 1.850(3) . ?
Si2 N2 1.729(2) . ?
Si2 C47 1.898(3) . ?
Si2 C44 1.901(3) . ?
Si2 C50 1.906(3) . ?
Si1 N1 1.736(2) . ?
Si1 C13 1.889(3) . ?
Si1 C19 1.907(3) . ?
Si1 C16 1.899(3) . ?
N1 C1 1.450(3) . ?
N2 C32 1.444(3) . ?
C26 C27 1.393(4) . ?
C26 C31 1.395(4) . ?
C57 C62 1.388(4) . ?
C57 C58 1.400(4) . ?
C1 C2 1.412(4) . ?
C1 C6 1.417(4) . ?
C37 C36 1.389(4) . ?
C37 C32 1.413(4) . ?
C37 C41 1.526(4) . ?
C21 C22 1.387(4) . ?
C21 C20 1.390(4) . ?
C21 H21 0.9500 . ?
C27 C28 1.389(4) . ?
C27 H27 0.9500 . ?
C47 C49 1.523(4) . ?
C47 C48 1.535(4) . ?
C47 H47 1.0000 . ?
C20 C25 1.398(4) . ?
C50 H50A 0.9900 . ?
C50 H50B 0.9900 . ?
C10 C12 1.528(4) . ?
C10 C6 1.519(4) . ?
C10 C11 1.528(4) . ?
C10 H10 1.0000 . ?
C6 C5 1.390(4) . ?
C33 C34 1.407(4) . ?
C33 C32 1.417(4) . ?
C33 C38 1.511(4) . ?
C51 C52 1.389(4) . ?
C51 C56 1.401(4) . ?
C63 C70 1.380(4) . ?
C63 C64 1.516(5) . ?
C63 H63 1.0000 . ?
C2 C3 1.395(4) . ?
C2 C7 1.529(4) . ?
C31 C30 1.394(4) . ?
C31 H31 0.9500 . ?
C49 H49A 0.9800 . ?
C49 H49B 0.9800 . ?
C49 H49C 0.9800 . ?
C16 C18 1.538(4) . ?
C16 C17 1.541(4) . ?
C16 H16 1.0000 . ?
C34 C35 1.368(4) . ?
C34 H34 0.9500 . ?
C56 C55 1.385(4) . ?
C56 H56 0.9500 . ?
C38 C40 1.529(4) . ?
C38 C39 1.532(4) . ?
C38 H38 1.0000 . ?
C25 C24 1.386(4) . ?
C25 H25 0.9500 . ?
C19 H19A 0.9900 . ?
C19 H19B 0.9900 . ?
C13 C15 1.541(4) . ?
C13 C14 1.541(4) . ?
C13 H13 1.0000 . ?
C66 C67 1.392(4) . ?
C66 C65 1.523(5) . ?
C66 H66 1.0000 . ?
C41 C42 1.525(4) . ?
C41 C43 1.531(4) . ?
C41 H41 1.0000 . ?
C48 H48A 0.9800 . ?
C48 H48B 0.9800 . ?
C48 H48C 0.9800 . ?
C44 C45 1.528(5) . ?
C44 C46 1.538(4) . ?
C44 H44 1.0000 . ?
C5 C4 1.371(5) . ?
C5 H5 0.9500 . ?
C70 C69 1.521(4) . ?
C70 H70 1.0000 . ?
C35 C36 1.382(4) . ?
C35 H35 0.9500 . ?
C7 C9 1.527(5) . ?
C7 C8 1.537(4) . ?
C7 H7 1.0000 . ?
C36 H36 0.9500 . ?
C15 H15A 0.9800 . ?
C15 H15B 0.9800 . ?
C15 H15C 0.9800 . ?
C22 C23 1.383(4) . ?
C22 H22 0.9500 . ?
C30 C29 1.383(4) . ?
C30 H30 0.9500 . ?
C39 H39A 0.9800 . ?
C39 H39B 0.9800 . ?
C39 H39C 0.9800 . ?
C67 C68 1.523(4) . ?
C67 H67 1.0000 . ?
C69 C68 1.531(5) . ?
C69 H69A 0.9900 . ?
C69 H69B 0.9900 . ?
C3 C4 1.381(5) . ?
C3 H3 0.9500 . ?
C62 C61 1.390(5) . ?
C62 H62 0.9500 . ?
C18 H18A 0.9800 . ?
C18 H18B 0.9800 . ?
C18 H18C 0.9800 . ?
C28 C29 1.383(5) . ?
C28 H28 0.9500 . ?
C64 C65 1.535(5) . ?
C64 H64A 0.9900 . ?
C64 H64B 0.9900 . ?
C29 H29 0.9500 . ?
C52 C53 1.393(4) . ?
C52 H52 0.9500 . ?
C58 C59 1.384(4) . ?
C58 H58 0.9500 . ?
C55 C54 1.378(5) . ?
C55 H55 0.9500 . ?
C54 C53 1.370(5) . ?
C54 H54 0.9500 . ?
C24 C23 1.372(4) . ?
C24 H24 0.9500 . ?
C43 H43A 0.9800 . ?
C43 H43B 0.9800 . ?
C43 H43C 0.9800 . ?
C65 H65A 0.9900 . ?
C65 H65B 0.9900 . ?
C46 H46A 0.9800 . ?
C46 H46B 0.9800 . ?
C46 H46C 0.9800 . ?
C12 H12A 0.9800 . ?
C12 H12B 0.9800 . ?
C12 H12C 0.9800 . ?
C68 H68A 0.9900 . ?
C68 H68B 0.9900 . ?
C23 H23 0.9500 . ?
C8 H8A 0.9800 . ?
C8 H8B 0.9800 . ?
C8 H8C 0.9800 . ?
C4 H4 0.9500 . ?
C17 H17A 0.9800 . ?
C17 H17B 0.9800 . ?
C17 H17C 0.9800 . ?
C11 H11A 0.9800 . ?
C11 H11B 0.9800 . ?
C11 H11C 0.9800 . ?
C42 H42A 0.9800 . ?
C42 H42B 0.9800 . ?
C42 H42C 0.9800 . ?
C40 H40A 0.9800 . ?
C40 H40B 0.9800 . ?
C40 H40C 0.9800 . ?
C14 H14A 0.9800 . ?
C14 H14B 0.9800 . ?
C14 H14C 0.9800 . ?
C53 H53 0.9500 . ?
C9 H9A 0.9800 . ?
C9 H9B 0.9800 . ?
C9 H9C 0.9800 . ?
C59 C60 1.381(6) . ?
C59 H59 0.9500 . ?
C45 H45A 0.9800 . ?
C45 H45B 0.9800 . ?
C45 H45C 0.9800 . ?
C61 C60 1.378(6) . ?
C61 H61 0.9500 . ?
C60 H60 0.9500 . ?

loop_
_platon_squeeze_void_nr
_platon_squeeze_void_average_x
_platon_squeeze_void_average_y
_platon_squeeze_void_average_z
_platon_squeeze_void_volume
_platon_squeeze_void_count_electrons
_platon_squeeze_void_content
1 1.000 -0.153 0.250 721 83 '4(C4 H8 O)'
2 0.500 0.347 0.250 721 83 '4(C4 H8 O)'
3 1.000 0.153 0.750 721 83 '4(C4 H8 O)'
4 0.500 -0.347 0.750 721 83 '4(C4 H8 O)'
5 0.860 0.021 0.047 12 0 ' '
6 0.140 0.021 0.453 12 0 ' '
7 0.425 0.131 0.613 7 0 ' '
8 0.575 0.131 0.887 7 0 ' '
9 0.419 0.167 0.540 15 0 ' '
10 0.581 0.167 0.960 15 0 ' '
11 0.919 0.332 0.040 15 0 ' '
12 0.081 0.333 0.460 15 0 ' '
13 0.925 0.369 0.113 7 0 ' '
14 0.075 0.369 0.387 7 0 ' '
15 0.360 0.479 0.547 12 0 ' '
16 0.640 0.479 0.953 12 0 ' '
17 0.360 0.521 0.047 12 0 ' '
18 0.640 0.521 0.453 12 0 ' '
19 0.925 0.631 0.613 7 0 ' '
20 0.075 0.631 0.887 7 0 ' '
21 0.919 0.667 0.540 15 0 ' '
22 0.081 0.667 0.960 15 0 ' '
23 0.419 0.832 0.040 15 0 ' '
24 0.581 0.833 0.460 15 0 ' '
25 0.425 0.869 0.113 7 0 ' '
26 0.575 0.869 0.387 7 0 ' '
27 0.860 0.979 0.547 12 0 ' '
28 0.140 0.979 0.953 12 0 ' '
